data_7711458
loop_
_publ_author_name
'Mol\<canov, Lidija'
'\<Senjug, Pavla'
'Bari\<si\'c, Dario'
'Paji\'c, Damir'
'Mol\<canov, Kre\<simir'
'Juri\'c, Marijana'

_publ_section_title
;
 Oxalate-based [CuIICrIII] coordination compounds affected by the
 tridentate ligand, simple anion, and reactant ratio: structural and
 magnetic features
;
_journal_name_full 'Dalton Transactions'
_journal_paper_doi 10.1039/D2DT01949C
_journal_year 2022
_chemical_formula_moiety 'C37 H24 Cr Cu2 N6 O15, 6(H2 O)'
_chemical_formula_sum 'C74 H72 Cr2 Cu4 N12 O42'
_chemical_formula_weight 2159.64
_space_group_IT_number 2
_space_group_name_Hall '-P 1'
_space_group_name_H-M_alt 'P -1'
_symmetry_cell_setting triclinic
_symmetry_space_group_name_Hall '-P 1'
_symmetry_space_group_name_H-M 'P -1'
_atom_sites_solution_hydrogens mixed
_audit_creation_date 2021-11-02T15:23:53-00:00
_audit_creation_method 'WinGX routine CIF_UPDATE'
_audit_update_record
;
2022-08-22 deposited with the CCDC.	2022-10-05 downloaded from the CCDC.
;
_cell_angle_alpha 99.777(2)
_cell_angle_beta 110.631(2)
_cell_angle_gamma 108.437(2)
_cell_formula_units_Z 1
_cell_length_a 12.4229(3)
_cell_length_b 12.8035(3)
_cell_length_c 15.6110(4)
_cell_measurement_reflns_used 17195
_cell_measurement_temperature 293(2)
_cell_measurement_theta_max 75.733
_cell_measurement_theta_min 3.994
_cell_volume 2090.98(11)
_computing_cell_refinement 'CrysAlisPro 1.171.39.46 (Rigaku OD, 2018)'
_computing_data_collection 'CrysAlisPro 1.171.39.46 (Rigaku OD, 2018)'
_computing_data_reduction 'CrysAlisPro 1.171.39.46 (Rigaku OD, 2018)'
_computing_structure_refinement 'SHELXL-2017/1 (Sheldrick, 2017)'
_computing_structure_solution 'SHELXT 2018/2 (Sheldrick, 2018)'
_diffrn_ambient_temperature 293(2)
_diffrn_detector_area_resol_mean 10.4323
_diffrn_measured_fraction_theta_full 0.994
_diffrn_measured_fraction_theta_max 0.986
_diffrn_measurement_device_type 'Xcalibur, Ruby, Nova'
_diffrn_measurement_method '\w scans'
_diffrn_radiation_monochromator mirror
_diffrn_radiation_type CuK\a
_diffrn_radiation_wavelength 1.54184
_diffrn_reflns_av_R_equivalents 0.0234
_diffrn_reflns_av_unetI/netI 0.0295
_diffrn_reflns_Laue_measured_fraction_full 0.994
_diffrn_reflns_Laue_measured_fraction_max 0.986
_diffrn_reflns_limit_h_max 15
_diffrn_reflns_limit_h_min -13
_diffrn_reflns_limit_k_max 14
_diffrn_reflns_limit_k_min -16
_diffrn_reflns_limit_l_max 17
_diffrn_reflns_limit_l_min -19
_diffrn_reflns_number 20951
_diffrn_reflns_point_group_measured_fraction_full 0.994
_diffrn_reflns_point_group_measured_fraction_max 0.986
_diffrn_reflns_theta_full 67.684
_diffrn_reflns_theta_max 75.892
_diffrn_reflns_theta_min 3.997
_diffrn_source 'micro-focus sealed X-ray tube'
_exptl_absorpt_coefficient_mu 4.114
_exptl_absorpt_correction_T_max 1
_exptl_absorpt_correction_T_min 0.5294
_exptl_absorpt_correction_type multi-scan
_exptl_absorpt_process_details
;
        CrysAlisPro 1.171.39.46 (Rigaku Oxford Diffraction, 2018)
        Empirical absorption correction using spherical harmonics,
 implemented in SCALE3 ABSPACK scaling algorithm.
;
_exptl_crystal_colour 'dark blue'
_exptl_crystal_density_diffrn 1.715
_exptl_crystal_description prism
_exptl_crystal_F_000 1100
_exptl_crystal_size_max 0.31
_exptl_crystal_size_mid 0.28
_exptl_crystal_size_min 0.22
_refine_diff_density_max 0.66
_refine_diff_density_min -0.627
_refine_diff_density_rms 0.069
_refine_ls_extinction_method none
_refine_ls_goodness_of_fit_ref 1.031
_refine_ls_hydrogen_treatment constr
_refine_ls_matrix_type full
_refine_ls_number_parameters 593
_refine_ls_number_reflns 8594
_refine_ls_number_restraints 1
_refine_ls_restrained_S_all 1.032
_refine_ls_R_factor_all 0.0328
_refine_ls_R_factor_gt 0.0315
_refine_ls_shift/su_max 0.001
_refine_ls_shift/su_mean 0
_refine_ls_structure_factor_coef Fsqd
_refine_ls_weighting_details 'w=1/[\s^2^(Fo^2^)+(0.0564P)^2^+0.9404P] where P=(Fo^2^+2Fc^2^)/3'
_refine_ls_weighting_scheme calc
_refine_ls_wR_factor_ref 0.0878
_reflns_number_gt 8446
_reflns_number_total 8594
_reflns_threshold_expression 'I > 2\s(I)'
_cod_data_source_file d2dt01949c2.cif
_cod_data_source_block 6
_cod_original_cell_volume 2090.98(10)
_cod_database_code 7711458

loop_
_space_group_symop_id
_space_group_symop_operation_xyz
1 x,y,z
2 -x,-y,-z

loop_
_atom_site_label
_atom_site_fract_x
_atom_site_fract_y
_atom_site_fract_z
_atom_site_U_iso_or_equiv
_atom_site_adp_type
_atom_site_calc_flag
_atom_site_occupancy
_atom_site_disorder_assembly
_atom_site_disorder_group
_atom_site_type_symbol
Cu1 0.12135(2) 0.37733(2) 0.60180(2) 0.01456(7) Uani d 1 . . Cu
Cu2 0.21166(2) 0.56959(2) 0.36960(2) 0.01548(7) Uani d 1 . . Cu
Cr3 0.54077(2) 0.29636(2) 0.76577(2) 0.01337(7) Uani d 1 . . Cr
O1 0.13188(11) 0.46737(11) 0.51524(9) 0.0177(2) Uani d 1 . . O
O2 0.04516(11) 0.55422(10) 0.41662(9) 0.0175(2) Uani d 1 . . O
O3 0.23857(13) 0.42835(11) 0.36989(10) 0.0218(3) Uani d 1 . . O
H3A 0.183679 0.382407 0.382058 0.033 Uiso d 1 . . H
H3B 0.248437 0.402833 0.312789 0.049 Uiso d 1 . . H
O4 0.26108(12) 0.31888(12) 0.55865(9) 0.0225(3) Uani d 1 . . O
O5 0.35675(12) 0.18017(11) 0.48122(9) 0.0200(2) Uani d 1 . . O
O6 0.48067(11) 0.19700(10) 0.63201(8) 0.0168(2) Uani d 1 . . O
O7 0.39552(11) 0.33418(11) 0.70474(9) 0.0176(2) Uani d 1 . . O
O8 0.44637(11) 0.17198(11) 0.80426(9) 0.0190(2) Uani d 1 . . O
O9 0.67703(11) 0.24840(11) 0.82480(9) 0.0186(2) Uani d 1 . . O
O10 0.71436(14) 0.11408(13) 0.89097(11) 0.0310(3) Uani d 1 . . O
O11 0.47133(14) 0.03896(13) 0.87650(11) 0.0305(3) Uani d 1 . . O
O12 0.59084(11) 0.41940(10) 0.88448(8) 0.0179(2) Uani d 1 . . O
O13 0.64642(11) 0.42683(10) 0.73853(9) 0.0169(2) Uani d 1 . . O
O14 0.71696(13) 0.62033(11) 0.78217(10) 0.0237(3) Uani d 1 . . O
O15 0.65235(13) 0.61159(11) 0.93440(9) 0.0239(3) Uani d 1 . . O
N1 0.24160(13) 0.50224(13) 0.73093(10) 0.0171(3) Uani d 1 . . N
N2 0.12038(13) 0.28287(12) 0.68567(10) 0.0158(3) Uani d 1 . . N
N3 -0.01745(13) 0.22262(13) 0.50402(11) 0.0180(3) Uani d 1 . . N
N4 0.35314(13) 0.67321(13) 0.50184(11) 0.0179(3) Uani d 1 . . N
N5 0.22031(13) 0.71928(12) 0.35872(10) 0.0145(3) Uani d 1 . . N
N6 0.07829(13) 0.51911(12) 0.23206(11) 0.0171(3) Uani d 1 . . N
C1 0.29259(17) 0.61690(16) 0.74873(14) 0.0224(3) Uani d 1 . . C
H1 0.271479 0.646419 0.697659 0.027 Uiso calc 1 . . H
C2 0.37613(19) 0.69385(17) 0.84085(15) 0.0270(4) Uani d 1 . . C
H2 0.409573 0.773438 0.85144 0.032 Uiso calc 1 . . H
C3 0.40830(18) 0.64939(18) 0.91623(14) 0.0266(4) Uani d 1 . . C
H3 0.464789 0.698848 0.978366 0.032 Uiso calc 1 . . H
C4 0.35553(17) 0.53007(17) 0.89847(13) 0.0223(3) Uani d 1 . . C
H4 0.376314 0.498679 0.94836 0.027 Uiso calc 1 . . H
C5 0.27159(15) 0.45894(15) 0.80528(12) 0.0172(3) Uani d 1 . . C
C6 0.20368(15) 0.33150(15) 0.77840(12) 0.0169(3) Uani d 1 . . C
C7 0.21833(18) 0.26367(17) 0.83878(13) 0.0225(3) Uani d 1 . . C
H7 0.276374 0.296484 0.903354 0.027 Uiso calc 1 . . H
C8 0.14342(19) 0.14526(17) 0.79951(14) 0.0241(4) Uani d 1 . . C
H8 0.151777 0.098052 0.838419 0.029 Uiso calc 1 . . H
C9 0.05635(17) 0.09613(16) 0.70328(14) 0.0218(3) Uani d 1 . . C
H9 0.005631 0.016981 0.677351 0.026 Uiso calc 1 . . H
C10 0.04730(16) 0.16909(15) 0.64671(13) 0.0175(3) Uani d 1 . . C
C11 -0.03704(15) 0.13543(15) 0.54291(13) 0.0181(3) Uani d 1 . . C
C12 -0.12985(17) 0.02478(16) 0.48823(14) 0.0228(3) Uani d 1 . . C
H12 -0.141436 -0.03461 0.515542 0.027 Uiso calc 1 . . H
C13 -0.20502(17) 0.00474(17) 0.39184(14) 0.0262(4) Uani d 1 . . C
H13 -0.268454 -0.068438 0.353982 0.031 Uiso calc 1 . . H
C14 -0.18533(17) 0.09377(17) 0.35234(14) 0.0255(4) Uani d 1 . . C
H14 -0.235275 0.081801 0.288036 0.031 Uiso calc 1 . . H
C15 -0.08904(17) 0.20167(16) 0.41105(13) 0.0223(3) Uani d 1 . . C
H15 -0.07401 0.261469 0.384488 0.027 Uiso calc 1 . . H
C16 0.41824(17) 0.63988(16) 0.57214(13) 0.0221(3) Uani d 1 . . C
H16 0.405077 0.562112 0.559807 0.027 Uiso calc 1 . . H
C17 0.50485(18) 0.71792(18) 0.66297(14) 0.0258(4) Uani d 1 . . C
H17 0.550803 0.693122 0.710033 0.031 Uiso calc 1 . . H
C18 0.52190(17) 0.83326(17) 0.68253(13) 0.0246(4) Uani d 1 . . C
H18 0.577171 0.886288 0.743579 0.03 Uiso calc 1 . . H
C19 0.45509(16) 0.86856(16) 0.60950(13) 0.0207(3) Uani d 1 . . C
H19 0.464767 0.945406 0.620896 0.025 Uiso calc 1 . . H
C20 0.37382(15) 0.78681(15) 0.51940(12) 0.0171(3) Uani d 1 . . C
C21 0.30332(15) 0.81407(14) 0.43395(12) 0.0156(3) Uani d 1 . . C
C22 0.31873(15) 0.92354(14) 0.42602(13) 0.0178(3) Uani d 1 . . C
H22 0.375621 0.99001 0.478142 0.021 Uiso calc 1 . . H
C23 0.24639(16) 0.93119(15) 0.33755(13) 0.0186(3) Uani d 1 . . C
H23 0.255377 1.003729 0.330499 0.022 Uiso calc 1 . . H
C24 0.16104(16) 0.83151(15) 0.25985(13) 0.0184(3) Uani d 1 . . C
H24 0.113208 0.836168 0.200654 0.022 Uiso calc 1 . . H
C25 0.14958(15) 0.72479(14) 0.27355(12) 0.0157(3) Uani d 1 . . C
C26 0.06473(15) 0.60920(14) 0.20128(12) 0.0165(3) Uani d 1 . . C
C27 -0.02382(17) 0.59186(16) 0.10959(13) 0.0218(3) Uani d 1 . . C
H27 -0.031813 0.654424 0.089403 0.026 Uiso calc 1 . . H
C28 -0.10022(17) 0.47812(18) 0.04883(14) 0.0258(4) Uani d 1 . . C
H28 -0.16051 0.463904 -0.012734 0.031 Uiso calc 1 . . H
C29 -0.08624(17) 0.38662(16) 0.08020(14) 0.0256(4) Uani d 1 . . C
H29 -0.136588 0.310411 0.040211 0.031 Uiso calc 1 . . H
C30 0.00460(17) 0.41053(15) 0.17278(13) 0.0211(3) Uani d 1 . . C
H30 0.014329 0.349077 0.19407 0.025 Uiso calc 1 . . H
C31 0.05053(14) 0.50653(13) 0.48006(11) 0.0136(3) Uani d 1 . . C
C32 0.39821(15) 0.21870(13) 0.56874(12) 0.0147(3) Uani d 1 . . C
C33 0.34560(15) 0.29836(14) 0.61247(12) 0.0153(3) Uani d 1 . . C
C34 0.50959(16) 0.11804(15) 0.84533(12) 0.0191(3) Uani d 1 . . C
C35 0.64719(16) 0.16174(15) 0.85561(12) 0.0190(3) Uani d 1 . . C
C36 0.63497(15) 0.52147(15) 0.87886(12) 0.0172(3) Uani d 1 . . C
C37 0.66987(15) 0.52629(15) 0.79270(12) 0.0169(3) Uani d 1 . . C
O19 0.87640(6) 0.92546(6) 0.81942(5) 0.0297(3) Uani d 1 . . O
H19A 0.826614 0.886609 0.839473 0.045 Uiso d 1 . . H
H19B 0.907925 0.997009 0.851506 0.045 Uiso d 1 . . H
O20 1.00390(7) 1.14970(6) 0.94996(6) 0.0298(3) Uani d 1 . . O
H20A 1.076254 1.154464 0.985596 0.045 Uiso d 1 . . H
H20B 0.963908 1.155087 0.983684 0.045 Uiso d 1 . . H
O21 0.92149(7) 1.14347(6) 1.09980(5) 0.0334(3) Uani d 1 . . O
H21A 0.973582 1.116418 1.127661 0.05 Uiso d 1 . . H
H21B 0.849585 1.089053 1.081219 0.075 Uiso d 1 . . H
O18 0.66652(7) 0.97438(7) 1.01347(6) 0.0281(3) Uani d 1 . . O
H18A 0.638219 1.002055 0.976467 0.042 Uiso d 1 . . H
H18B 0.626667 0.968149 1.042778 0.042 Uiso d 1 . . H
O16 0.13102(10) 0.19653(8) 0.35357(7) 0.0260(3) Uani d 1 . . O
H16A 0.195453 0.203177 0.40159 0.039 Uiso d 1 . . H
H16B 0.130025 0.161522 0.301708 0.058 Uiso d 1 . . H
O17 0.75590(6) 0.83516(5) 0.92750(4) 0.0290(3) Uani d 1 . . O
H17A 0.7132 0.762816 0.912616 0.044 Uiso d 1 . . H
H17B 0.716174 0.867227 0.948976 0.044 Uiso d 1 . . H

loop_
_atom_site_aniso_label
_atom_site_aniso_U_11
_atom_site_aniso_U_22
_atom_site_aniso_U_33
_atom_site_aniso_U_12
_atom_site_aniso_U_13
_atom_site_aniso_U_23
Cu1 0.01433(12) 0.01361(12) 0.01374(12) 0.00502(9) 0.00453(9) 0.00435(9)
Cu2 0.01772(13) 0.01185(12) 0.01644(13) 0.00559(9) 0.00744(10) 0.00428(9)
Cr3 0.01132(13) 0.01415(13) 0.01351(13) 0.00508(10) 0.00494(10) 0.00299(10)
O1 0.0166(5) 0.0217(6) 0.0207(6) 0.0103(5) 0.0105(5) 0.0107(5)
O2 0.0178(5) 0.0199(6) 0.0188(6) 0.0084(5) 0.0099(5) 0.0095(5)
O3 0.0298(7) 0.0170(6) 0.0275(6) 0.0121(5) 0.0182(5) 0.0105(5)
O4 0.0227(6) 0.0308(7) 0.0175(6) 0.0175(5) 0.0072(5) 0.0061(5)
O5 0.0215(6) 0.0199(6) 0.0156(6) 0.0088(5) 0.0064(5) 0.0013(5)
O6 0.0157(5) 0.0166(5) 0.0166(5) 0.0076(4) 0.0060(4) 0.0020(4)
O7 0.0160(5) 0.0215(6) 0.0155(5) 0.0103(5) 0.0062(4) 0.0029(4)
O8 0.0148(5) 0.0196(6) 0.0210(6) 0.0050(5) 0.0079(5) 0.0063(5)
O9 0.0136(5) 0.0202(6) 0.0212(6) 0.0071(4) 0.0064(5) 0.0070(5)
O10 0.0249(7) 0.0339(8) 0.0397(8) 0.0169(6) 0.0115(6) 0.0206(6)
O11 0.0323(7) 0.0296(7) 0.0394(8) 0.0130(6) 0.0213(6) 0.0205(6)
O12 0.0184(5) 0.0183(6) 0.0137(5) 0.0056(5) 0.0061(4) 0.0025(4)
O13 0.0183(5) 0.0153(5) 0.0180(5) 0.0061(4) 0.0101(5) 0.0038(4)
O14 0.0320(7) 0.0164(6) 0.0267(6) 0.0094(5) 0.0177(6) 0.0063(5)
O15 0.0322(7) 0.0195(6) 0.0185(6) 0.0090(5) 0.0124(5) 0.0023(5)
N1 0.0160(6) 0.0178(7) 0.0154(6) 0.0063(5) 0.0061(5) 0.0031(5)
N2 0.0145(6) 0.0170(7) 0.0183(7) 0.0073(5) 0.0087(5) 0.0062(5)
N3 0.0144(6) 0.0175(7) 0.0187(7) 0.0063(5) 0.0050(5) 0.0027(5)
N4 0.0157(6) 0.0186(7) 0.0190(7) 0.0069(5) 0.0074(5) 0.0057(5)
N5 0.0139(6) 0.0136(6) 0.0178(6) 0.0056(5) 0.0090(5) 0.0048(5)
N6 0.0146(6) 0.0161(7) 0.0185(7) 0.0044(5) 0.0079(5) 0.0030(5)
C1 0.0222(8) 0.0186(8) 0.0227(8) 0.0052(7) 0.0094(7) 0.0045(7)
C2 0.0261(9) 0.0193(8) 0.0273(9) 0.0026(7) 0.0116(8) 0.0012(7)
C3 0.0216(8) 0.0279(9) 0.0192(8) 0.0034(7) 0.0075(7) -0.0030(7)
C4 0.0204(8) 0.0271(9) 0.0167(8) 0.0084(7) 0.0080(7) 0.0035(7)
C5 0.0158(7) 0.0209(8) 0.0159(7) 0.0080(6) 0.0084(6) 0.0042(6)
C6 0.0161(7) 0.0211(8) 0.0167(7) 0.0094(6) 0.0091(6) 0.0054(6)
C7 0.0274(9) 0.0267(9) 0.0183(8) 0.0149(7) 0.0114(7) 0.0083(7)
C8 0.0330(9) 0.0255(9) 0.0260(9) 0.0168(8) 0.0184(8) 0.0152(7)
C9 0.0251(8) 0.0195(8) 0.0278(9) 0.0104(7) 0.0164(7) 0.0104(7)
C10 0.0163(7) 0.0166(8) 0.0221(8) 0.0077(6) 0.0104(6) 0.0052(6)
C11 0.0151(7) 0.0170(8) 0.0230(8) 0.0072(6) 0.0098(7) 0.0040(6)
C12 0.0187(8) 0.0190(8) 0.0282(9) 0.0042(7) 0.0126(7) 0.0033(7)
C13 0.0161(8) 0.0239(9) 0.0278(9) 0.0020(7) 0.0084(7) -0.0031(7)
C14 0.0178(8) 0.0278(9) 0.0215(8) 0.0083(7) 0.0029(7) -0.0007(7)
C15 0.0195(8) 0.0228(9) 0.0195(8) 0.0089(7) 0.0037(7) 0.0039(7)
C16 0.0213(8) 0.0239(9) 0.0237(9) 0.0110(7) 0.0096(7) 0.0104(7)
C17 0.0210(8) 0.0347(10) 0.0225(9) 0.0121(8) 0.0078(7) 0.0131(8)
C18 0.0184(8) 0.0308(10) 0.0178(8) 0.0054(7) 0.0059(7) 0.0046(7)
C19 0.0171(8) 0.0207(8) 0.0219(8) 0.0053(6) 0.0091(7) 0.0039(7)
C20 0.0140(7) 0.0177(8) 0.0197(8) 0.0055(6) 0.0088(6) 0.0047(6)
C21 0.0123(7) 0.0164(7) 0.0187(8) 0.0057(6) 0.0086(6) 0.0031(6)
C22 0.0154(7) 0.0149(7) 0.0226(8) 0.0056(6) 0.0096(6) 0.0028(6)
C23 0.0200(8) 0.0152(7) 0.0242(8) 0.0084(6) 0.0123(7) 0.0064(6)
C24 0.0180(7) 0.0205(8) 0.0201(8) 0.0100(6) 0.0095(6) 0.0075(6)
C25 0.0144(7) 0.0173(8) 0.0182(8) 0.0075(6) 0.0092(6) 0.0052(6)
C26 0.0140(7) 0.0178(8) 0.0190(8) 0.0067(6) 0.0092(6) 0.0043(6)
C27 0.0193(8) 0.0242(9) 0.0218(8) 0.0108(7) 0.0078(7) 0.0058(7)
C28 0.0170(8) 0.0304(10) 0.0214(9) 0.0092(7) 0.0028(7) 0.0006(7)
C29 0.0180(8) 0.0206(8) 0.0266(9) 0.0034(7) 0.0060(7) -0.0028(7)
C30 0.0187(8) 0.0166(8) 0.0238(9) 0.0044(6) 0.0089(7) 0.0028(7)
C31 0.0125(7) 0.0121(7) 0.0141(7) 0.0034(5) 0.0056(6) 0.0026(5)
C32 0.0141(7) 0.0108(7) 0.0173(7) 0.0032(6) 0.0076(6) 0.0022(6)
C33 0.0140(7) 0.0146(7) 0.0170(7) 0.0053(6) 0.0075(6) 0.0037(6)
C34 0.0188(8) 0.0180(8) 0.0176(8) 0.0049(6) 0.0078(6) 0.0037(6)
C35 0.0165(8) 0.0201(8) 0.0164(7) 0.0066(6) 0.0045(6) 0.0039(6)
C36 0.0141(7) 0.0199(8) 0.0148(7) 0.0067(6) 0.0042(6) 0.0035(6)
C37 0.0151(7) 0.0187(8) 0.0175(7) 0.0083(6) 0.0067(6) 0.0047(6)
O19 0.0348(7) 0.0295(7) 0.0278(7) 0.0133(6) 0.0157(6) 0.0110(6)
O20 0.0285(7) 0.0368(8) 0.0285(7) 0.0162(6) 0.0129(6) 0.0139(6)
O21 0.0299(7) 0.0248(7) 0.0395(8) 0.0101(6) 0.0099(6) 0.0091(6)
O18 0.0337(7) 0.0318(7) 0.0323(7) 0.0193(6) 0.0199(6) 0.0180(6)
O16 0.0262(6) 0.0263(7) 0.0190(6) 0.0069(5) 0.0061(5) 0.0073(5)
O17 0.0336(7) 0.0183(6) 0.0376(8) 0.0097(5) 0.0199(6) 0.0067(5)

loop_
_atom_type_symbol
_atom_type_description
_atom_type_scat_dispersion_real
_atom_type_scat_dispersion_imag
_atom_type_scat_source
C C 0.0181 0.0091 'International Tables Vol C Tables 4.2.6.8 and 6.1.1.4'
H H 0 0 'International Tables Vol C Tables 4.2.6.8 and 6.1.1.4'
N N 0.0311 0.018 'International Tables Vol C Tables 4.2.6.8 and 6.1.1.4'
O O 0.0492 0.0322 'International Tables Vol C Tables 4.2.6.8 and 6.1.1.4'
Cr Cr -0.1635 2.4439 'International Tables Vol C Tables 4.2.6.8 and 6.1.1.4'
Cu Cu -1.9646 0.5888 'International Tables Vol C Tables 4.2.6.8 and 6.1.1.4'

loop_
_geom_angle_atom_site_label_1
_geom_angle_atom_site_label_2
_geom_angle_atom_site_label_3
_geom_angle
_geom_angle_site_symmetry_1
_geom_angle_site_symmetry_3
_geom_angle_publ_flag
N2 Cu1 O1 175.21(5) . . ?
N2 Cu1 N1 80.55(6) . . ?
O1 Cu1 N1 100.36(6) . . ?
N2 Cu1 N3 80.26(6) . . ?
O1 Cu1 N3 99.36(6) . . ?
N1 Cu1 N3 159.51(6) . . ?
N2 Cu1 O4 91.42(5) . . ?
O1 Cu1 O4 83.79(5) . . ?
N1 Cu1 O4 101.20(5) . . ?
N3 Cu1 O4 86.41(5) . . ?
N2 Cu1 O2 108.61(5) . 2_566 ?
O1 Cu1 O2 76.09(4) . 2_566 ?
N1 Cu1 O2 92.75(5) . 2_566 ?
N3 Cu1 O2 86.61(5) . 2_566 ?
O4 Cu1 O2 157.30(4) . 2_566 ?
N5 Cu2 O3 164.81(6) . . ?
N5 Cu2 N6 80.63(6) . . ?
O3 Cu2 N6 99.90(6) . . ?
N5 Cu2 N4 80.25(6) . . ?
O3 Cu2 N4 98.00(6) . . ?
N6 Cu2 N4 160.77(6) . . ?
N5 Cu2 O2 88.25(5) . . ?
O3 Cu2 O2 106.94(5) . . ?
N6 Cu2 O2 86.16(5) . . ?
N4 Cu2 O2 95.30(5) . . ?
O9 Cr3 O12 94.31(5) . . ?
O9 Cr3 O7 176.20(5) . . ?
O12 Cr3 O7 87.52(5) . . ?
O9 Cr3 O8 82.51(5) . . ?
O12 Cr3 O8 93.72(5) . . ?
O7 Cr3 O8 94.05(5) . . ?
O9 Cr3 O6 95.92(5) . . ?
O12 Cr3 O6 167.34(5) . . ?
O7 Cr3 O6 82.71(5) . . ?
O8 Cr3 O6 94.98(5) . . ?
O9 Cr3 O13 94.62(5) . . ?
O12 Cr3 O13 82.63(5) . . ?
O7 Cr3 O13 88.92(5) . . ?
O8 Cr3 O13 175.20(5) . . ?
O6 Cr3 O13 89.13(5) . . ?
C31 O1 Cu1 122.25(10) . . ?
C31 O2 Cu2 112.31(10) . . ?
C31 O2 Cu1 105.80(10) . 2_566 ?
Cu2 O2 Cu1 141.25(5) . 2_566 ?
Cu2 O3 H3A 109.3 . . ?
Cu2 O3 H3B 109.4 . . ?
H3A O3 H3B 104.5 . . ?
C33 O4 Cu1 125.18(11) . . ?
C32 O6 Cr3 112.99(10) . . ?
C33 O7 Cr3 113.90(10) . . ?
C34 O8 Cr3 114.36(11) . . ?
C35 O9 Cr3 115.33(11) . . ?
C36 O12 Cr3 112.91(10) . . ?
C37 O13 Cr3 112.42(10) . . ?
C1 N1 C5 118.95(15) . . ?
C1 N1 Cu1 127.90(13) . . ?
C5 N1 Cu1 113.15(12) . . ?
C6 N2 C10 122.65(15) . . ?
C6 N2 Cu1 118.16(12) . . ?
C10 N2 Cu1 118.71(12) . . ?
C15 N3 C11 119.21(15) . . ?
C15 N3 Cu1 127.47(13) . . ?
C11 N3 Cu1 113.29(11) . . ?
C16 N4 C20 118.96(16) . . ?
C16 N4 Cu2 127.32(13) . . ?
C20 N4 Cu2 113.55(11) . . ?
C21 N5 C25 122.48(14) . . ?
C21 N5 Cu2 118.84(11) . . ?
C25 N5 Cu2 118.48(11) . . ?
C30 N6 C26 119.24(15) . . ?
C30 N6 Cu2 127.33(13) . . ?
C26 N6 Cu2 113.42(11) . . ?
N1 C1 C2 122.43(18) . . ?
N1 C1 H1 118.8 . . ?
C2 C1 H1 118.8 . . ?
C3 C2 C1 118.52(18) . . ?
C3 C2 H2 120.7 . . ?
C1 C2 H2 120.7 . . ?
C2 C3 C4 119.48(17) . . ?
C2 C3 H3 120.3 . . ?
C4 C3 H3 120.3 . . ?
C5 C4 C3 118.81(18) . . ?
C5 C4 H4 120.6 . . ?
C3 C4 H4 120.6 . . ?
N1 C5 C4 121.79(17) . . ?
N1 C5 C6 114.39(15) . . ?
C4 C5 C6 123.79(16) . . ?
N2 C6 C7 120.32(16) . . ?
N2 C6 C5 112.80(15) . . ?
C7 C6 C5 126.87(16) . . ?
C8 C7 C6 117.83(17) . . ?
C8 C7 H7 121.1 . . ?
C6 C7 H7 121.1 . . ?
C9 C8 C7 121.20(17) . . ?
C9 C8 H8 119.4 . . ?
C7 C8 H8 119.4 . . ?
C8 C9 C10 117.93(17) . . ?
C8 C9 H9 121 . . ?
C10 C9 H9 121 . . ?
N2 C10 C9 120.06(16) . . ?
N2 C10 C11 112.89(15) . . ?
C9 C10 C11 127.05(16) . . ?
N3 C11 C12 121.59(17) . . ?
N3 C11 C10 114.39(15) . . ?
C12 C11 C10 124.02(17) . . ?
C11 C12 C13 118.54(18) . . ?
C11 C12 H12 120.7 . . ?
C13 C12 H12 120.7 . . ?
C14 C13 C12 119.84(17) . . ?
C14 C13 H13 120.1 . . ?
C12 C13 H13 120.1 . . ?
C13 C14 C15 118.38(18) . . ?
C13 C14 H14 120.8 . . ?
C15 C14 H14 120.8 . . ?
N3 C15 C14 122.43(18) . . ?
N3 C15 H15 118.8 . . ?
C14 C15 H15 118.8 . . ?
N4 C16 C17 122.01(17) . . ?
N4 C16 H16 119 . . ?
C17 C16 H16 119 . . ?
C18 C17 C16 119.15(17) . . ?
C18 C17 H17 120.4 . . ?
C16 C17 H17 120.4 . . ?
C17 C18 C19 119.06(17) . . ?
C17 C18 H18 120.5 . . ?
C19 C18 H18 120.5 . . ?
C20 C19 C18 118.67(17) . . ?
C20 C19 H19 120.7 . . ?
C18 C19 H19 120.7 . . ?
N4 C20 C19 122.03(16) . . ?
N4 C20 C21 113.80(15) . . ?
C19 C20 C21 124.17(16) . . ?
N5 C21 C22 120.28(15) . . ?
N5 C21 C20 112.92(14) . . ?
C22 C21 C20 126.78(15) . . ?
C21 C22 C23 118.13(15) . . ?
C21 C22 H22 120.9 . . ?
C23 C22 H22 120.9 . . ?
C24 C23 C22 120.75(16) . . ?
C24 C23 H23 119.6 . . ?
C22 C23 H23 119.6 . . ?
C25 C24 C23 117.87(16) . . ?
C25 C24 H24 121.1 . . ?
C23 C24 H24 121.1 . . ?
N5 C25 C24 120.48(15) . . ?
N5 C25 C26 112.92(14) . . ?
C24 C25 C26 126.60(16) . . ?
N6 C26 C27 121.86(16) . . ?
N6 C26 C25 114.35(15) . . ?
C27 C26 C25 123.78(16) . . ?
C26 C27 C28 118.17(17) . . ?
C26 C27 H27 120.9 . . ?
C28 C27 H27 120.9 . . ?
C29 C28 C27 119.90(17) . . ?
C29 C28 H28 120.1 . . ?
C27 C28 H28 120.1 . . ?
C28 C29 C30 118.78(17) . . ?
C28 C29 H29 120.6 . . ?
C30 C29 H29 120.6 . . ?
N6 C30 C29 122.05(17) . . ?
N6 C30 H30 119 . . ?
C29 C30 H30 119 . . ?
O2 C31 O1 124.94(14) . . ?
O2 C31 C31 118.01(17) . 2_566 ?
O1 C31 C31 117.05(17) . 2_566 ?
O5 C32 O6 126.44(15) . . ?
O5 C32 C33 119.31(15) . . ?
O6 C32 C33 114.20(14) . . ?
O4 C33 O7 126.00(15) . . ?
O4 C33 C32 119.69(15) . . ?
O7 C33 C32 114.28(14) . . ?
O11 C34 O8 125.94(17) . . ?
O11 C34 C35 119.82(16) . . ?
O8 C34 C35 114.23(15) . . ?
O10 C35 O9 126.90(17) . . ?
O10 C35 C34 119.65(16) . . ?
O9 C35 C34 113.45(15) . . ?
O15 C36 O12 126.18(16) . . ?
O15 C36 C37 119.52(16) . . ?
O12 C36 C37 114.29(14) . . ?
O14 C37 O13 125.84(16) . . ?
O14 C37 C36 119.86(15) . . ?
O13 C37 C36 114.30(14) . . ?
H19A O19 H19B 109.5 . . ?
H20A O20 H20B 109.5 . . ?
H21A O21 H21B 104.5 . . ?
H18A O18 H18B 104.7 . . ?
H16A O16 H16B 109.5 . . ?
H17A O17 H17B 104.5 . . ?

loop_
_geom_bond_atom_site_label_1
_geom_bond_atom_site_label_2
_geom_bond_site_symmetry_2
_geom_bond_distance
_geom_bond_publ_flag
Cu1 N2 . 1.9280(14) ?
Cu1 O1 . 1.9313(12) ?
Cu1 N1 . 2.0310(15) ?
Cu1 N3 . 2.0457(15) ?
Cu1 O4 . 2.3455(12) ?
Cu1 O2 2_566 2.4377(12) ?
Cu2 N5 . 1.9252(14) ?
Cu2 O3 . 1.9406(12) ?
Cu2 N6 . 2.0291(15) ?
Cu2 N4 . 2.0369(15) ?
Cu2 O2 . 2.3912(12) ?
Cr3 O9 . 1.9602(12) ?
Cr3 O12 . 1.9696(12) ?
Cr3 O7 . 1.9739(12) ?
Cr3 O8 . 1.9779(13) ?
Cr3 O6 . 1.9836(12) ?
Cr3 O13 . 1.9855(12) ?
O1 C31 . 1.264(2) ?
O2 C31 . 1.242(2) ?
O3 H3A . 0.8501 ?
O3 H3B . 0.8502 ?
O4 C33 . 1.227(2) ?
O5 C32 . 1.221(2) ?
O6 C32 . 1.289(2) ?
O7 C33 . 1.279(2) ?
O8 C34 . 1.282(2) ?
O9 C35 . 1.283(2) ?
O10 C35 . 1.219(2) ?
O11 C34 . 1.230(2) ?
O12 C36 . 1.279(2) ?
O13 C37 . 1.284(2) ?
O14 C37 . 1.228(2) ?
O15 C36 . 1.225(2) ?
N1 C1 . 1.335(2) ?
N1 C5 . 1.356(2) ?
N2 C6 . 1.336(2) ?
N2 C10 . 1.338(2) ?
N3 C15 . 1.333(2) ?
N3 C11 . 1.355(2) ?
N4 C16 . 1.339(2) ?
N4 C20 . 1.355(2) ?
N5 C21 . 1.337(2) ?
N5 C25 . 1.339(2) ?
N6 C30 . 1.337(2) ?
N6 C26 . 1.358(2) ?
C1 C2 . 1.392(3) ?
C1 H1 . 0.93 ?
C2 C3 . 1.381(3) ?
C2 H2 . 0.93 ?
C3 C4 . 1.391(3) ?
C3 H3 . 0.93 ?
C4 C5 . 1.383(2) ?
C4 H4 . 0.93 ?
C5 C6 . 1.482(2) ?
C6 C7 . 1.390(2) ?
C7 C8 . 1.389(3) ?
C7 H7 . 0.93 ?
C8 C9 . 1.388(3) ?
C8 H8 . 0.93 ?
C9 C10 . 1.393(2) ?
C9 H9 . 0.93 ?
C10 C11 . 1.480(2) ?
C11 C12 . 1.388(2) ?
C12 C13 . 1.389(3) ?
C12 H12 . 0.93 ?
C13 C14 . 1.381(3) ?
C13 H13 . 0.93 ?
C14 C15 . 1.390(3) ?
C14 H14 . 0.93 ?
C15 H15 . 0.93 ?
C16 C17 . 1.389(3) ?
C16 H16 . 0.93 ?
C17 C18 . 1.386(3) ?
C17 H17 . 0.93 ?
C18 C19 . 1.392(3) ?
C18 H18 . 0.93 ?
C19 C20 . 1.387(2) ?
C19 H19 . 0.93 ?
C20 C21 . 1.482(2) ?
C21 C22 . 1.386(2) ?
C22 C23 . 1.397(2) ?
C22 H22 . 0.93 ?
C23 C24 . 1.391(2) ?
C23 H23 . 0.93 ?
C24 C25 . 1.389(2) ?
C24 H24 . 0.93 ?
C25 C26 . 1.477(2) ?
C26 C27 . 1.391(2) ?
C27 C28 . 1.394(3) ?
C27 H27 . 0.93 ?
C28 C29 . 1.381(3) ?
C28 H28 . 0.93 ?
C29 C30 . 1.392(3) ?
C29 H29 . 0.93 ?
C30 H30 . 0.93 ?
C31 C31 2_566 1.564(3) ?
C32 C33 . 1.560(2) ?
C34 C35 . 1.560(2) ?
C36 C37 . 1.557(2) ?
O19 H19A . 0.8502 ?
O19 H19B . 0.8499 ?
O20 H20A . 0.85 ?
O20 H20B . 0.8499 ?
O21 H21A . 0.8499 ?
O21 H21B . 0.8501 ?
O18 H18A . 0.7668 ?
O18 H18B . 0.7796 ?
O16 H16A . 0.8499 ?
O16 H16B . 0.8501 ?
O17 H17A . 0.85 ?
O17 H17B . 0.8501 ?

loop_
_geom_hbond_atom_site_label_D
_geom_hbond_atom_site_label_H
_geom_hbond_atom_site_label_A
_geom_hbond_distance_DH
_geom_hbond_distance_HA
_geom_hbond_distance_DA
_geom_hbond_angle_DHA
_geom_hbond_site_symmetry_A
_geom_hbond_publ_flag
O3 H3A O1 0.85 2.56 3.0509(17) 118.1 . yes
O3 H3A O16 0.85 2.18 2.7667(16) 126.3 . yes
C4 H4 O12 0.93 2.48 3.120(2) 126.6 2_667 yes
C4 H4 O15 0.93 2.55 3.432(2) 159.1 2_667 yes
C7 H7 O15 0.93 2.31 3.181(2) 155.9 2_667 yes
C9 H9 O16 0.93 2.57 3.485(2) 166.3 2_556 yes
C17 H17 O14 0.93 2.52 3.374(2) 153.4 . yes
C22 H22 O5 0.93 2.51 3.087(2) 120.2 1_565 yes
C24 H24 O20 0.93 2.36 3.2916(18) 178.7 2_676 yes
C27 H27 O20 0.93 2.63 3.545(2) 168.3 2_676 yes
C30 H30 O21 0.93 2.45 3.110(2) 128.1 1_444 yes
